data_1535183
loop_
_publ_author_name
'Hector, A.L.'
'Henderson, S.'
'Levason, W.'
'Webster, M.'

_publ_section_title
;
 Hydrothermal synthesis of scandium, yttrium and lanthanide iodates from
 the corresponding periodates: X-ray crystal structures of Sc (I O3)3, Y
 (I O3)3 * 2(H2 O), La (I O3)3 * 1/2(H2 O) and Lu (I O3)3 * 2(H2 O)
;
_journal_name_full 'Zeitschrift fuer Anorganische und Allgemeine Chemie'
_journal_page_first 198
_journal_page_last 202
_journal_volume 628
_journal_year 2002
_chemical_formula_sum 'H4 I3 O11 Y'
_chemical_name_systematic 'Y (I O3)3 (H2 O)2'
_space_group_IT_number 2
_symmetry_space_group_name_Hall '-P 1'
_symmetry_space_group_name_H-M 'P -1'
_cell_angle_alpha 105.177
_cell_angle_beta 109.814
_cell_angle_gamma 95.179
_cell_formula_units_Z 2
_cell_length_a 7.3529
_cell_length_b 10.5112
_cell_length_c 7.0282
_cell_volume 483.532
_citation_journal_id_ASTM ZAACAB
_cod_data_source_file Hector_ZAACAB_2002_271.cif
_cod_data_source_block H4I3O11Y1
_cod_original_cell_volume 483.5316
_cod_original_formula_sum 'H4 I3 O11 Y1'
_cod_database_code 1535183

loop_
_symmetry_equiv_pos_as_xyz
x,y,z
-x,-y,-z

loop_
_atom_site_label
_atom_site_type_symbol
_atom_site_fract_x
_atom_site_fract_y
_atom_site_fract_z
_atom_site_occupancy
_atom_site_U_iso_or_equiv
I3 I+5 0.8636 0.66538 0.28389 1 0.0
O11 O-2 0.7131 0.8928 0.2483 1 0.0
I1 I+5 0.3536 0.57211 0.31028 1 0.0
O7 O-2 1.0607 0.749 0.2355 1 0.0
O4 O-2 0.4613 0.1531 0.427 1 0.0
I2 I+5 0.22585 0.0462 0.27397 1 0.0
O9 O-2 0.9463 0.7528 0.5665 1 0.0
O5 O-2 0.1248 0.1291 0.0784 1 0.0
O3 O-2 0.3494 0.6375 0.0958 1 0.0
O1 O-2 0.2237 0.4041 0.1468 1 0.0
O10 O-2 0.6512 0.27 0.2231 1 0.0
Y1 Y+3 0.91602 0.28773 0.10684 1 0.0
O8 O-2 0.9623 0.5158 0.2923 1 0.0
O2 O-2 0.5981 0.5348 0.3737 1 0.0
O6 O-2 0.2982 -0.0842 0.1045 1 0.0
